data_7032845
loop_
_publ_author_name
'Karmakar, Anirban'
'Hazra, Susanta'
'Guedes da Silva, M F\'atima C'
'Pombeiro, Armando J. L.'

_publ_section_title
;
 Synthesis, structure and catalytic application of lead(II) complexes in
 cyanosilylation reactions.
;
_journal_issue 1
_journal_name_full 'Dalton transactions (Cambridge, England : 2003)'
_journal_page_first 268
_journal_page_last 280
_journal_paper_doi 10.1039/c4dt02316a
_journal_volume 44
_journal_year 2015
_chemical_formula_moiety 'C37 H30 N22 O21 Pb5, 2(C3 H7 N1 O1), C1 H4 O'
_chemical_formula_sum 'C44 H48 N24 O24 Pb5'
_chemical_formula_weight 2333.01
_space_group_crystal_system monoclinic
_space_group_IT_number 12
_space_group_name_Hall '-C 2y'
_space_group_name_H-M_alt 'C 1 2/m 1'
_symmetry_space_group_name_Hall '-C 2y'
_symmetry_space_group_name_H-M 'C 1 2/m 1'
_atom_sites_solution_hydrogens geom
_audit_creation_method SHELXL-2014/6
_cell_angle_alpha 90
_cell_angle_beta 111.140(2)
_cell_angle_gamma 90
_cell_formula_units_Z 4
_cell_length_a 28.1919(17)
_cell_length_b 19.7200(10)
_cell_length_c 11.8904(8)
_cell_measurement_reflns_used 9486
_cell_measurement_temperature 296(2)
_cell_measurement_theta_max 25.34
_cell_measurement_theta_min 2.46
_cell_volume 6165.5(6)
_computing_cell_refinement 'Bruker SAINT'
_computing_data_collection 'Bruker APEX2'
_computing_data_reduction 'Bruker SAINT'
_computing_publication_material 'WinGX publication routines (Farrugia, 1999)'
_computing_structure_refinement 'SHELXL-2014/6 (Sheldrick, 2014)'
_computing_structure_solution 'SIR97 (Giacovazzo et al, 1997)'
_diffrn_ambient_temperature 296(2)
_diffrn_measured_fraction_theta_full 0.997
_diffrn_measured_fraction_theta_max 0.994
_diffrn_measurement_device_type 'Bruker APEX-II PHOTON 100 detector'
_diffrn_measurement_method '\f and \w scans'
_diffrn_radiation_source 'fine-focus sealed tube'
_diffrn_radiation_type MoK\a
_diffrn_radiation_wavelength 0.71073
_diffrn_reflns_av_R_equivalents 0.0498
_diffrn_reflns_av_unetI/netI 0.0300
_diffrn_reflns_Laue_measured_fraction_full 0.997
_diffrn_reflns_Laue_measured_fraction_max 0.994
_diffrn_reflns_limit_h_max 33
_diffrn_reflns_limit_h_min -33
_diffrn_reflns_limit_k_max 23
_diffrn_reflns_limit_k_min -23
_diffrn_reflns_limit_l_max 14
_diffrn_reflns_limit_l_min -14
_diffrn_reflns_number 46755
_diffrn_reflns_point_group_measured_fraction_full 0.997
_diffrn_reflns_point_group_measured_fraction_max 0.994
_diffrn_reflns_theta_full 25.242
_diffrn_reflns_theta_max 25.408
_diffrn_reflns_theta_min 2.463
_exptl_absorpt_coefficient_mu 13.708
_exptl_absorpt_correction_T_max 0.10
_exptl_absorpt_correction_T_min 0.04
_exptl_absorpt_correction_type multi-scan
_exptl_absorpt_process_details SADABS
_exptl_crystal_colour colourless
_exptl_crystal_density_diffrn 2.513
_exptl_crystal_description Block
_exptl_crystal_F_000 4328
_exptl_crystal_size_max 0.280
_exptl_crystal_size_mid 0.210
_exptl_crystal_size_min 0.160
_platon_squeeze_details
;These disordered dimethylformamide and 
 methanol molecules could not be modelled reliably, were 
 removed from the model but included in the empirical formulae.
 This justify the B-level alert in the checkcif report.The strategy
 improved the R1 factor by 8.20%. The electron count suggests the presence of 
 8 DMF and 4 methanol molecules per unit cell (electron count = 392), 
 2 DMF and one methanol molecules per asymmetric unit.
 Thermogravimetric and elemental analysis data support these results.
;
_refine_diff_density_max 7.152
_refine_diff_density_min -2.589
_refine_diff_density_rms 0.317
_refine_ls_extinction_method none
_refine_ls_goodness_of_fit_ref 1.060
_refine_ls_hydrogen_treatment constr
_refine_ls_matrix_type full
_refine_ls_number_parameters 412
_refine_ls_number_reflns 5832
_refine_ls_number_restraints 24
_refine_ls_restrained_S_all 1.058
_refine_ls_R_factor_all 0.0728
_refine_ls_R_factor_gt 0.0626
_refine_ls_shift/su_max 0.000
_refine_ls_shift/su_mean 0.000
_refine_ls_structure_factor_coef Fsqd
_refine_ls_weighting_details 'w=1/[\s^2^(Fo^2^)+(0.0902P)^2^+293.6295P] where P=(Fo^2^+2Fc^2^)/3'
_refine_ls_weighting_scheme calc
_refine_ls_wR_factor_gt 0.1732
_refine_ls_wR_factor_ref 0.1793
_reflns_Friedel_coverage 0.000
_reflns_number_gt 4847
_reflns_number_total 5832
_reflns_threshold_expression 'I > 2\s(I)'
_cod_data_source_file c4dt02316a2.cif
_cod_data_source_block 5
_cod_depositor_comments 'Adding full bibliography for 7032845--7032850.cif.'
_cod_database_code 7032845
_shelx_space_group_comment
;
The symmetry employed for this shelxl refinement is uniquely defined
by the following loop, which should always be used as a source of
symmetry information in preference to the above space-group names.
They are only intended as comments.
;
_shelx_estimated_absorpt_t_min 0.114
_shelx_estimated_absorpt_t_max 0.218
_shelxl_version_number 2014/6

loop_
_space_group_symop_operation_xyz
'x, y, z'
'-x, y, -z'
'x+1/2, y+1/2, z'
'-x+1/2, y+1/2, -z'
'-x, -y, -z'
'x, -y, z'
'-x+1/2, -y+1/2, -z'
'x+1/2, -y+1/2, z'

loop_
_atom_site_label
_atom_site_type_symbol
_atom_site_fract_x
_atom_site_fract_y
_atom_site_fract_z
_atom_site_U_iso_or_equiv
_atom_site_adp_type
_atom_site_occupancy
_atom_site_site_symmetry_order
_atom_site_calc_flag
_atom_site_refinement_flags_posn
_atom_site_refinement_flags_adp
_atom_site_refinement_flags_occupancy
Pb1 Pb 0.13608(2) 0.23519(3) 0.09129(5) 0.03445(18) Uani 1 1 d . . .
Pb3 Pb 0.20830(3) 0.0000 0.09361(10) 0.0548(3) Uani 1 2 d S T P
Pb2 Pb 0.06991(3) 0.0000 0.11283(10) 0.0555(3) Uani 1 2 d S T P
Pb4 Pb 0.37188(4) 0.0000 -0.14929(9) 0.0583(3) Uani 1 2 d S T P
N13 N 0.1024(8) 0.0000 -0.1224(17) 0.050(5) Uani 1 2 d S T P
O1 O 0.1450(3) 0.3532(5) 0.1674(9) 0.039(2) Uani 1 1 d . . .
N7 N 0.0492(4) 0.2629(5) 0.1439(12) 0.041(3) Uani 1 1 d . . .
O5 O 0.0861(4) 0.1374(5) 0.1420(10) 0.047(2) Uani 1 1 d . . .
O11 O 0.2304(6) 0.0000 -0.0985(19) 0.070(5) Uani 1 2 d S T P
O3 O 0.1982(3) 0.1407(5) 0.1364(10) 0.047(2) Uani 1 1 d . . .
N4 N 0.2352(4) 0.2672(5) 0.1421(10) 0.034(2) Uani 1 1 d . . .
N5 N 0.3366(4) 0.2903(6) 0.1765(14) 0.051(3) Uani 1 1 d . . .
O6 O 0.0169(4) 0.0907(5) 0.1519(13) 0.063(3) Uani 1 1 d . . .
N6 N 0.3509(4) 0.1771(6) 0.1686(13) 0.052(3) Uani 1 1 d . . .
H6A H 0.3816 0.1870 0.1764 0.078 Uiso 1 1 calc R U .
H6B H 0.3413 0.1354 0.1624 0.078 Uiso 1 1 calc R U .
C12 C 0.0222(5) 0.2119(7) 0.1584(11) 0.032(3) Uani 1 1 d . . .
O4 O 0.2734(4) 0.0968(5) 0.1607(13) 0.065(3) Uani 1 1 d . . .
N1 N 0.1657(5) 0.2434(6) 0.3102(11) 0.043(3) Uani 1 1 d . . .
C11 C 0.0440(5) 0.1423(7) 0.1507(12) 0.036(3) Uani 1 1 d . . .
O2 O 0.1660(6) 0.4215(6) 0.3244(12) 0.074(4) Uani 1 1 d . . .
O8 O 0.2260(7) 0.0000 0.397(3) 0.104(9) Uani 1 2 d S T P
C8 C 0.2535(5) 0.3299(8) 0.1518(14) 0.043(3) Uani 1 1 d . . .
H8 H 0.2325 0.3667 0.1489 0.052 Uiso 1 1 calc R U .
N9 N -0.0542(4) 0.1692(7) 0.1835(12) 0.049(3) Uani 1 1 d . . .
H9A H -0.0822 0.1775 0.1944 0.074 Uiso 1 1 calc R U .
H9B H -0.0446 0.1281 0.1812 0.074 Uiso 1 1 calc R U .
C21 C 0.2735(11) 0.0000 -0.087(3) 0.058(6) Uani 1 2 d S T P
H21 H 0.2967 0.0000 -0.0082 0.070 Uiso 1 2 calc R U P
N10 N 0.0906(9) 0.0000 0.3409(17) 0.055(5) Uani 1 2 d S T P
C9 C 0.3039(5) 0.3402(8) 0.1662(15) 0.047(4) Uani 1 1 d . . .
H9 H 0.3154 0.3846 0.1689 0.057 Uiso 1 1 calc R U .
C7 C 0.2666(5) 0.2152(6) 0.1501(11) 0.030(3) Uani 1 1 d . . .
O7 O 0.1582(7) 0.0000 0.224(2) 0.080(6) Uani 1 2 d S T P
C15 C -0.0255(5) 0.2208(7) 0.1701(12) 0.037(3) Uani 1 1 d . . .
N8 N -0.0425(5) 0.2841(7) 0.1746(16) 0.063(4) Uani 1 1 d . . .
O10 O 0.0701(8) 0.0000 -0.215(2) 0.098(8) Uani 1 2 d S T P
O9 O 0.1238(6) -0.0529(7) -0.0789(17) 0.096(5) Uani 1 1 d . . .
C6 C 0.2451(5) 0.1458(7) 0.1496(13) 0.037(3) Uani 1 1 d . . .
C10 C 0.3185(5) 0.2258(7) 0.1661(12) 0.035(3) Uani 1 1 d . . .
C2 C 0.1715(5) 0.3044(7) 0.3622(13) 0.041(3) Uani 1 1 d . . .
C13 C 0.0322(6) 0.3242(8) 0.148(2) 0.064(5) Uani 1 1 d . . .
H13 H 0.0512 0.3613 0.1404 0.076 Uiso 1 1 calc R U .
O12 O 0.2912(8) 0.0000 -0.165(2) 0.089(6) Uani 1 2 d S T P
C14 C -0.0143(6) 0.3348(8) 0.1637(19) 0.063(5) Uani 1 1 d . . .
H14 H -0.0254 0.3790 0.1665 0.076 Uiso 1 1 calc R U .
C1 C 0.1599(5) 0.3635(7) 0.2791(15) 0.043(3) Uani 1 1 d . . .
C20 C 0.1596(14) 0.0000 0.527(3) 0.082(10) Uani 1 2 d S T P
N2 N 0.1973(9) 0.2576(10) 0.5622(15) 0.096(7) Uani 1 1 d . . .
C3 C 0.1765(7) 0.1884(8) 0.3813(16) 0.059(4) Uani 1 1 d . . .
H3 H 0.1734 0.1455 0.3470 0.071 Uiso 1 1 calc R U .
C17 C 0.1440(10) 0.0000 0.400(3) 0.069(7) Uani 1 2 d S TU P
C18 C 0.0619(13) 0.0000 0.391(4) 0.100(12) Uani 1 2 d S T P
H18 H 0.0273 0.0000 0.3460 0.120 Uiso 1 2 calc R U P
C4 C 0.1920(8) 0.1950(11) 0.5020(17) 0.075(6) Uani 1 1 d . . .
H4 H 0.1997 0.1557 0.5485 0.090 Uiso 1 1 calc R U .
C19 C 0.0779(16) 0.0000 0.522(4) 0.132(18) Uani 1 2 d S T P
H19 H 0.0532 0.0000 0.5571 0.159 Uiso 1 2 calc R U P
C5 C 0.1882(9) 0.3105(11) 0.4887(19) 0.076(6) Uani 1 1 d . . .
C16 C 0.1757(10) 0.0000 0.343(2) 0.062(6) Uani 1 2 d S TU P
N3 N 0.1951(10) 0.3697(10) 0.5468(16) 0.112(8) Uani 1 1 d . . .
H3A H 0.2045 0.3705 0.6241 0.167 Uiso 1 1 calc R U .
H3B H 0.1902 0.4071 0.5070 0.167 Uiso 1 1 calc R U .
N11 N 0.1296(15) 0.0000 0.598(3) 0.135(14) Uani 1 2 d S T P
N12 N 0.2142(14) 0.0000 0.606(4) 0.142(14) Uani 1 2 d S T P
H12A H 0.2227 0.0000 0.6835 0.213 Uiso 1 2 calc R U P
H12B H 0.2373 0.0000 0.5750 0.213 Uiso 1 2 calc R U P
O13 O 0.3898(8) 0.0534(11) 0.080(2) 0.130(8) Uani 1 1 d . U .
C22 C 0.394(2) 0.0000 0.139(6) 0.141(19) Uani 1 2 d S TU P
H22 H 0.4010 0.0000 0.2217 0.169 Uiso 1 2 calc R U P

loop_
_atom_site_aniso_label
_atom_site_aniso_U_11
_atom_site_aniso_U_22
_atom_site_aniso_U_33
_atom_site_aniso_U_23
_atom_site_aniso_U_13
_atom_site_aniso_U_12
Pb1 0.0253(3) 0.0396(3) 0.0390(3) -0.0013(2) 0.0124(2) -0.00018(19)
Pb3 0.0439(5) 0.0298(4) 0.0892(7) 0.000 0.0221(5) 0.000
Pb2 0.0487(5) 0.0452(5) 0.0757(6) 0.000 0.0264(5) 0.000
Pb4 0.0676(6) 0.0369(5) 0.0592(6) 0.000 0.0091(5) 0.000
N13 0.070(13) 0.020(8) 0.048(11) 0.000 0.006(10) 0.000
O1 0.035(5) 0.041(5) 0.041(5) 0.004(4) 0.014(4) 0.002(4)
N7 0.032(6) 0.031(6) 0.072(8) 0.004(6) 0.034(6) 0.008(5)
O5 0.032(5) 0.037(5) 0.080(7) -0.005(5) 0.031(5) 0.000(4)
O11 0.039(9) 0.056(10) 0.105(15) 0.000 0.013(9) 0.000
O3 0.031(5) 0.034(5) 0.078(7) 0.000(5) 0.023(5) -0.007(4)
N4 0.022(5) 0.026(5) 0.048(7) 0.000(5) 0.004(5) 0.002(4)
N5 0.029(6) 0.040(7) 0.092(10) -0.013(7) 0.033(6) -0.010(5)
O6 0.058(7) 0.038(6) 0.102(10) 0.009(6) 0.042(7) -0.003(5)
N6 0.033(6) 0.038(7) 0.099(11) 0.005(7) 0.038(7) 0.003(5)
C12 0.025(6) 0.039(7) 0.032(6) -0.010(5) 0.009(5) -0.003(5)
O4 0.040(6) 0.034(6) 0.120(11) -0.002(6) 0.029(6) 0.003(5)
N1 0.043(7) 0.045(7) 0.041(7) 0.007(5) 0.015(5) 0.010(5)
C11 0.025(6) 0.043(8) 0.043(7) 0.006(6) 0.014(6) 0.007(5)
O2 0.112(11) 0.039(6) 0.065(8) -0.007(6) 0.025(8) 0.001(7)
O8 0.039(10) 0.076(14) 0.16(2) 0.000 -0.015(12) 0.000
C8 0.028(7) 0.045(8) 0.063(9) 0.004(7) 0.025(7) -0.001(6)
N9 0.032(6) 0.051(7) 0.074(9) -0.001(7) 0.030(6) -0.006(5)
C21 0.070(18) 0.028(11) 0.064(16) 0.000 0.009(14) 0.000
N10 0.068(13) 0.049(11) 0.043(11) 0.000 0.013(10) 0.000
C9 0.035(7) 0.041(8) 0.068(10) -0.002(7) 0.023(7) -0.012(6)
C7 0.031(6) 0.029(6) 0.028(6) -0.006(5) 0.007(5) 0.007(5)
O7 0.047(10) 0.075(13) 0.102(16) 0.000 0.007(10) 0.000
C15 0.029(6) 0.045(8) 0.041(7) -0.001(6) 0.015(6) 0.007(6)
N8 0.033(6) 0.042(7) 0.126(14) 0.004(8) 0.045(8) 0.012(6)
O10 0.061(12) 0.088(15) 0.103(18) 0.000 -0.020(12) 0.000
O9 0.078(10) 0.055(8) 0.149(15) -0.005(9) 0.032(10) -0.010(7)
C6 0.035(7) 0.035(7) 0.049(8) 0.002(6) 0.026(6) -0.007(6)
C10 0.037(7) 0.042(7) 0.031(7) 0.000(6) 0.017(6) -0.010(6)
C2 0.041(7) 0.044(8) 0.038(8) 0.006(6) 0.013(6) 0.001(6)
C13 0.046(9) 0.036(8) 0.126(16) 0.000(9) 0.051(10) -0.006(7)
O12 0.072(13) 0.101(17) 0.078(15) 0.000 0.007(12) 0.000
C14 0.040(8) 0.032(8) 0.123(16) -0.003(9) 0.035(10) 0.006(7)
C1 0.036(7) 0.036(8) 0.063(10) 0.004(7) 0.026(7) 0.001(6)
C20 0.11(2) 0.038(13) 0.068(18) 0.000 -0.011(18) 0.000
N2 0.148(19) 0.080(13) 0.044(9) 0.037(9) 0.016(10) 0.017(12)
C3 0.073(11) 0.040(9) 0.059(11) 0.012(8) 0.017(9) 0.005(8)
C17 0.059(10) 0.053(10) 0.083(11) 0.000 0.012(8) 0.000
C18 0.062(19) 0.09(2) 0.13(4) 0.000 0.02(2) 0.000
C4 0.089(14) 0.065(12) 0.054(11) 0.021(10) 0.006(10) -0.006(10)
C19 0.09(3) 0.22(6) 0.11(3) 0.000 0.06(3) 0.000
C5 0.088(14) 0.066(12) 0.065(12) -0.006(10) 0.014(11) 0.014(11)
C16 0.062(10) 0.058(10) 0.060(10) 0.000 0.017(8) 0.000
N3 0.19(2) 0.076(13) 0.057(11) -0.021(10) 0.028(13) -0.006(14)
N11 0.12(3) 0.20(5) 0.09(3) 0.000 0.04(2) 0.000
N12 0.12(3) 0.12(3) 0.16(4) 0.000 0.02(3) 0.000
O13 0.111(15) 0.113(16) 0.17(2) -0.060(15) 0.061(15) -0.021(12)
C22 0.14(2) 0.13(2) 0.14(2) 0.000 0.046(11) 0.000

loop_
_atom_type_symbol
_atom_type_description
_atom_type_scat_dispersion_real
_atom_type_scat_dispersion_imag
_atom_type_scat_source
C C 0.0033 0.0016 'International Tables Vol C Tables 4.2.6.8 and 6.1.1.4'
H H 0.0000 0.0000 'International Tables Vol C Tables 4.2.6.8 and 6.1.1.4'
N N 0.0061 0.0033 'International Tables Vol C Tables 4.2.6.8 and 6.1.1.4'
O O 0.0106 0.0060 'International Tables Vol C Tables 4.2.6.8 and 6.1.1.4'
Pb Pb -3.3944 10.1111 'International Tables Vol C Tables 4.2.6.8 and 6.1.1.4'

loop_
_geom_angle_atom_site_label_1
_geom_angle_atom_site_label_2
_geom_angle_atom_site_label_3
_geom_angle
_geom_angle_site_symmetry_1
_geom_angle_site_symmetry_3
N1 Pb1 O1 66.2(4) . .
N1 Pb1 O3 82.9(4) . .
O1 Pb1 O3 131.0(3) . .
N1 Pb1 O5 78.8(4) . .
O1 Pb1 O5 127.4(3) . .
O3 Pb1 O5 78.0(3) . .
N1 Pb1 N4 79.5(4) . .
O1 Pb1 N4 74.9(3) . .
O3 Pb1 N4 62.4(3) . .
O5 Pb1 N4 136.6(3) . .
N1 Pb1 N7 74.8(4) . .
O1 Pb1 N7 73.5(3) . .
O3 Pb1 N7 135.0(3) . .
O5 Pb1 N7 59.8(3) . .
N4 Pb1 N7 145.2(4) . .
O7 Pb3 O4 108.3(4) . 6
O7 Pb3 O4 108.3(4) . .
O4 Pb3 O4 96.1(5) 6 .
O7 Pb3 O11 160.4(6) . .
O4 Pb3 O11 84.3(4) 6 .
O4 Pb3 O11 84.3(4) . .
O7 Pb3 O9 85.9(6) . 6
O4 Pb3 O9 148.2(5) 6 6
O4 Pb3 O9 106.3(4) . 6
O11 Pb3 O9 76.0(5) . 6
O7 Pb3 O9 85.9(6) . .
O4 Pb3 O9 106.3(4) 6 .
O4 Pb3 O9 148.2(5) . .
O11 Pb3 O9 76.0(5) . .
O9 Pb3 O9 45.0(6) 6 .
O7 Pb2 O6 118.7(4) . .
O7 Pb2 O6 118.7(4) . 6
O6 Pb2 O6 92.4(5) . 6
O7 Pb2 N10 67.5(8) . .
O6 Pb2 N10 74.0(5) . .
O6 Pb2 N10 74.0(5) 6 .
O7 Pb2 O5 80.5(2) . 6
O6 Pb2 O5 140.5(3) . 6
O6 Pb2 O5 49.4(3) 6 6
N10 Pb2 O5 84.4(2) . 6
O7 Pb2 O5 80.5(2) . .
O6 Pb2 O5 49.4(3) . .
O6 Pb2 O5 140.5(3) 6 .
N10 Pb2 O5 84.4(2) . .
O5 Pb2 O5 160.6(4) 6 .
O12 Pb4 O2 79.3(6) . 4_545
O12 Pb4 O2 79.3(6) . 7
O2 Pb4 O2 76.4(5) 4_545 7
O10 N13 O9 120.3(12) . 6
O10 N13 O9 120.3(12) . .
O9 N13 O9 117(2) 6 .
C1 O1 Pb1 119.2(9) . .
C13 N7 C12 117.9(11) . .
C13 N7 Pb1 123.5(9) . .
C12 N7 Pb1 118.5(8) . .
C11 O5 Pb1 125.8(9) . .
C11 O5 Pb2 88.0(8) . .
Pb1 O5 Pb2 141.8(4) . .
C21 O11 Pb3 118(2) . .
C6 O3 Pb1 125.9(8) . .
C8 N4 C7 118.7(11) . .
C8 N4 Pb1 125.0(8) . .
C7 N4 Pb1 116.1(8) . .
C9 N5 C10 117.3(11) . .
C11 O6 Pb2 99.8(8) . .
N7 C12 C15 122.4(12) . .
N7 C12 C11 114.8(11) . .
C15 C12 C11 122.6(12) . .
C6 O4 Pb3 100.8(8) . .
C2 N1 C3 118.4(13) . .
C2 N1 Pb1 119.4(9) . .
C3 N1 Pb1 122.2(11) . .
O5 C11 O6 122.6(13) . .
O5 C11 C12 119.8(12) . .
O6 C11 C12 117.6(11) . .
C1 O2 Pb4 104.9(10) . 7
N4 C8 C9 119.8(13) . .
O11 C21 O12 128(3) . .
C18 N10 C17 123(3) . .
C18 N10 Pb2 128(2) . .
C17 N10 Pb2 109.0(18) . .
N5 C9 C8 123.6(14) . .
N4 C7 C10 121.4(12) . .
N4 C7 C6 116.3(11) . .
C10 C7 C6 122.1(11) . .
C16 O7 Pb2 120.6(18) . .
C16 O7 Pb3 127.0(16) . .
Pb2 O7 Pb3 112.4(9) . .
N9 C15 N8 117.3(12) . .
N9 C15 C12 123.5(13) . .
N8 C15 C12 119.1(13) . .
C14 N8 C15 117.8(12) . .
N13 O9 Pb3 98.9(11) . .
O4 C6 O3 123.6(12) . .
O4 C6 C7 118.1(11) . .
O3 C6 C7 118.2(12) . .
N6 C10 N5 116.3(12) . .
N6 C10 C7 124.6(12) . .
N5 C10 C7 119.0(12) . .
N1 C2 C5 120.5(14) . .
N1 C2 C1 116.0(13) . .
C5 C2 C1 123.5(15) . .
N7 C13 C14 120.9(14) . .
C21 O12 Pb4 130(2) . .
N8 C14 C13 121.7(14) . .
O2 C1 O1 122.9(14) . .
O2 C1 C2 118.0(14) . .
O1 C1 C2 119.1(13) . .
N11 C20 C17 129(3) . .
N11 C20 N12 110(3) . .
C17 C20 N12 122(4) . .
C5 N2 C4 113.3(17) . .
N1 C3 C4 120.5(17) . .
C16 C17 N10 123(3) . .
C16 C17 C20 124(3) . .
N10 C17 C20 114(3) . .
N10 C18 C19 123(3) . .
C3 C4 N2 124.0(17) . .
N11 C19 C18 122(3) . .
N2 C5 N3 112.9(19) . .
N2 C5 C2 123.2(19) . .
N3 C5 C2 123.9(19) . .
C17 C16 O7 120(3) . .
C17 C16 O8 124(3) . .
O7 C16 O8 116(3) . .
C19 N11 C20 109(3) . .
O13 C22 O13 116(6) . 6

loop_
_geom_bond_atom_site_label_1
_geom_bond_atom_site_label_2
_geom_bond_distance
_geom_bond_site_symmetry_2
Pb1 N1 2.436(12) .
Pb1 O1 2.477(10) .
Pb1 O3 2.481(10) .
Pb1 O5 2.584(10) .
Pb1 N4 2.711(10) .
Pb1 N7 2.793(10) .
Pb3 O7 2.44(2) .
Pb3 O4 2.567(11) 6
Pb3 O4 2.567(11) .
Pb3 O11 2.58(2) .
Pb3 O9 2.729(16) 6
Pb3 O9 2.729(16) .
Pb2 O7 2.360(18) .
Pb2 O6 2.479(11) .
Pb2 O6 2.479(11) 6
Pb2 N10 2.56(2) .
Pb2 O5 2.750(10) 6
Pb2 O5 2.750(10) .
Pb4 O12 2.22(2) .
Pb4 O2 2.504(13) 4_545
Pb4 O2 2.504(13) 7
N13 O10 1.15(3) .
N13 O9 1.222(18) 6
N13 O9 1.222(18) .
O1 C1 1.257(18) .
N7 C13 1.309(19) .
N7 C12 1.309(17) .
O5 C11 1.232(15) .
O11 C21 1.17(3) .
O3 C6 1.275(16) .
N4 C8 1.328(17) .
N4 C7 1.337(16) .
N5 C9 1.324(19) .
N5 C10 1.361(18) .
O6 C11 1.274(17) .
N6 C10 1.318(18) .
C12 C15 1.412(17) .
C12 C11 1.520(18) .
O4 C6 1.229(17) .
N1 C2 1.336(19) .
N1 C3 1.340(19) .
O2 C1 1.249(18) .
O2 Pb4 2.504(13) 7
O8 C16 1.33(3) .
C8 C9 1.384(18) .
N9 C15 1.345(18) .
C21 O12 1.20(3) .
N10 C18 1.17(4) .
N10 C17 1.41(3) .
C7 C10 1.420(18) .
C7 C6 1.497(18) .
O7 C16 1.32(3) .
C15 N8 1.345(19) .
N8 C14 1.31(2) .
C2 C5 1.41(2) .
C2 C1 1.48(2) .
C13 C14 1.41(2) .
C20 N11 1.39(5) .
C20 C17 1.41(4) .
C20 N12 1.49(5) .
N2 C5 1.32(3) .
N2 C4 1.41(3) .
C3 C4 1.35(3) .
C17 C16 1.31(4) .
C18 C19 1.45(6) .
C19 N11 1.41(5) .
C5 N3 1.33(3) .
O13 C22 1.24(4) .
C22 O13 1.24(4) 6

loop_
_geom_hbond_atom_site_label_D
_geom_hbond_atom_site_label_H
_geom_hbond_atom_site_label_A
_geom_hbond_distance_DH
_geom_hbond_distance_HA
_geom_hbond_distance_DA
_geom_hbond_angle_DHA
_geom_hbond_site_symmetry_A
N12 H12B O8 0.86 2.03 2.63(6) 126.6 .
N12 H12A O12 0.86 2.12 2.80(4) 136.6 1_556
N12 H12A O11 0.86 2.52 3.37(5) 169.6 1_556
N3 H3B O2 0.86 2.05 2.67(2) 129.0 .
N3 H3A O4 0.86 2.49 3.33(2) 165.8 7_556
C19 H19 O10 0.93 2.57 3.21(5) 125.8 1_556
C18 H18 O10 0.93 2.62 3.55(4) 179.3 5
C14 H14 O13 0.93 2.60 3.35(2) 137.7 8_455
C13 H13 O1 0.93 2.55 3.156(17) 123.0 .
C9 H9 O9 0.93 2.63 3.35(2) 134.3 4
C9 H9 O11 0.93 2.60 3.310(17) 133.3 7
N9 H9B O6 0.86 2.03 2.666(16) 130.4 .
N9 H9A N5 0.86 2.31 3.150(15) 166.0 8_455
C8 H8 O1 0.93 2.57 3.164(16) 122.3 .
N6 H6B O13 0.86 2.53 3.01(2) 116.6 .
N6 H6B O4 0.86 2.05 2.673(16) 128.2 .
N6 H6A N8 0.86 2.22 3.077(16) 173.5 8

loop_
_platon_squeeze_void_nr
_platon_squeeze_void_average_x
_platon_squeeze_void_average_y
_platon_squeeze_void_average_z
_platon_squeeze_void_volume
_platon_squeeze_void_count_electrons
_platon_squeeze_void_content
1 0.000 0.448 0.000 6 3 ' '
2 0.000 0.554 0.000 8 5 ' '
3 0.500 0.052 0.000 8 5 ' '
4 0.500 0.946 0.000 6 3 ' '
5 0.500 0.000 0.500 660 176 '4 DMF and 2 MeOH'
6 1.000 0.500 0.500 660 176 '4 DMF and 2 MeOH'
